data_1520614
loop_
_publ_author_name
'Brady, Patrick B.'
'Carreira, Erick M.'

_publ_section_title
;
 Addition of Trifluoroborates to Oxetanyl N,O-Acetals: Entry into Spiro
 and Fused Saturated Heterocycles.
;
_journal_issue 13
_journal_name_full 'Organic letters'
_journal_page_first 3350
_journal_page_last 3353
_journal_paper_doi 10.1021/acs.orglett.5b01607
_journal_volume 17
_journal_year 2015
_chemical_formula_moiety 'C25 H23 N O3'
_chemical_formula_sum 'C25 H23 N O3'
_chemical_formula_weight 385.44
_chemical_name_systematic 2-(benzyl(3-((4-methoxyphenyl)ethynyl)oxetan-3-yl)amino)phenol
_space_group_crystal_system monoclinic
_space_group_IT_number 14
_space_group_name_Hall '-P 2ybc'
_space_group_name_H-M_alt 'P 1 21/c 1'
_symmetry_space_group_name_Hall '-P 2ybc'
_symmetry_space_group_name_H-M 'P 1 21/c 1'
_atom_sites_solution_hydrogens geom
_atom_sites_solution_primary iterative
_audit_creation_date 2015-03-17
_audit_creation_method
;
Olex2 1.2
(compiled 2015.01.26 svn.r3150 for OlexSys, GUI svn.r4998)
;
_cell_angle_alpha 90
_cell_angle_beta 92.942(3)
_cell_angle_gamma 90
_cell_formula_units_Z 4
_cell_length_a 9.4141(7)
_cell_length_b 23.2930(14)
_cell_length_c 9.0609(6)
_cell_measurement_reflns_used 9728
_cell_measurement_temperature 100.0(2)
_cell_measurement_theta_max 27.52
_cell_measurement_theta_min 2.41
_cell_volume 1984.3(2)
_computing_cell_refinement 'Bruker SAINT'
_computing_data_collection 'Bruker APEX2'
_computing_data_reduction 'Bruker SAINT'
_computing_molecular_graphics 'Olex2 (Dolomanov et al., 2009)'
_computing_publication_material 'Olex2 (Dolomanov et al., 2009)'
_computing_structure_refinement 'XL (Sheldrick, 2008)'
_computing_structure_solution 'olex2.solve (Bourhis et al., 2015)'
_diffrn_ambient_temperature 100.0(2)
_diffrn_detector 'Bruker APEX2 area detector'
_diffrn_detector_area_resol_mean 8.33
_diffrn_detector_type 'CCD area detector'
_diffrn_measured_fraction_theta_full 1.000
_diffrn_measured_fraction_theta_max 0.999
_diffrn_measurement_device 'kappa-stage diffractometer'
_diffrn_measurement_device_type 'Bruker/Nonius Kappa Apex2'
_diffrn_measurement_method '\w and \f scans'
_diffrn_radiation_monochromator graphite
_diffrn_radiation_probe x-ray
_diffrn_radiation_type MoK\a
_diffrn_radiation_wavelength 0.71073
_diffrn_reflns_av_R_equivalents 0.0348
_diffrn_reflns_av_unetI/netI 0.0237
_diffrn_reflns_laue_measured_fraction_full 1.000
_diffrn_reflns_laue_measured_fraction_max 0.999
_diffrn_reflns_limit_h_max 12
_diffrn_reflns_limit_h_min -12
_diffrn_reflns_limit_k_max 30
_diffrn_reflns_limit_k_min -30
_diffrn_reflns_limit_l_max 11
_diffrn_reflns_limit_l_min -11
_diffrn_reflns_number 33820
_diffrn_reflns_point_group_measured_fraction_full 1.000
_diffrn_reflns_point_group_measured_fraction_max 0.999
_diffrn_reflns_theta_full 26.000
_diffrn_reflns_theta_max 27.534
_diffrn_reflns_theta_min 2.166
_diffrn_source 'sealed tube'
_diffrn_standards_number 0
_exptl_absorpt_coefficient_mu 0.084
_exptl_absorpt_correction_T_max 0.7456
_exptl_absorpt_correction_T_min 0.7207
_exptl_absorpt_correction_type multi-scan
_exptl_absorpt_process_details
;
SADABS-2014/5 (Bruker,2014/5) was used for absorption correction.
wR2(int) was 0.0578 before and 0.0479 after correction.
The Ratio of minimum to maximum transmission is 0.9666.
The \l/2 correction factor is 0.00150.
;
_exptl_crystal_colour 'clear colourless'
_exptl_crystal_colour_lustre clear
_exptl_crystal_colour_primary colourless
_exptl_crystal_density_diffrn 1.290
_exptl_crystal_description block
_exptl_crystal_F_000 816
_exptl_crystal_size_max 0.36
_exptl_crystal_size_mid 0.32
_exptl_crystal_size_min 0.24
_refine_diff_density_max 0.328
_refine_diff_density_min -0.211
_refine_diff_density_rms 0.045
_refine_ls_extinction_method none
_refine_ls_goodness_of_fit_ref 1.029
_refine_ls_hydrogen_treatment constr
_refine_ls_matrix_type full
_refine_ls_number_parameters 268
_refine_ls_number_reflns 4567
_refine_ls_number_restraints 326
_refine_ls_restrained_S_all 1.002
_refine_ls_R_factor_all 0.0479
_refine_ls_R_factor_gt 0.0388
_refine_ls_shift/su_max 0.000
_refine_ls_shift/su_mean 0.000
_refine_ls_structure_factor_coef Fsqd
_refine_ls_weighting_details 'w=1/[\s^2^(Fo^2^)+(0.0465P)^2^+0.7647P] where P=(Fo^2^+2Fc^2^)/3'
_refine_ls_weighting_scheme calc
_refine_ls_wR_factor_gt 0.0926
_refine_ls_wR_factor_ref 0.0987
_reflns_Friedel_coverage 0.000
_reflns_number_gt 3865
_reflns_number_total 4567
_reflns_threshold_expression 'I > 2\s(I)'
_cod_data_source_file ol5b01607_si_002.cif
_cod_data_source_block ca110315_1_1_0ma
_cod_depositor_comments 'Adding full bibliography for 1520614--1520615.cif.'
_cod_database_code 1520614
_shelxl_version_number 2014/6
_shelx_space_group_comment
;
The symmetry employed for this shelxl refinement is uniquely defined
by the following loop, which should always be used as a source of
symmetry information in preference to the above space-group names.
They are only intended as comments.
;
_olex2_refinement_description
;
1. Fixed Uiso
 At 1.2 times of:
  All C(H) groups, All C(H,H) groups, All C(H,H,H,H) groups
 At 1.5 times of:
  All C(H,H,H) groups, All O(H) groups
2. Restrained distances
 O1-C2 \\sim O1A-C2 \\sim O1-C3 \\sim O1A-C3
 with sigma of 0.02
3. Rigid bond restraints
 All non-hydrogen atoms
 with sigma for 1-2 distances of 0.01 and sigma for 1-3 distances of 0.01
4. Uiso/Uaniso restraints and constraints
Uanis(O1) \\sim Ueq, Uanis(O1A) \\sim Ueq: with sigma of 0.001 and sigma for
terminal atoms of 0.001
Uanis(O1) = Uanis(O1A)
5. Rigid body (RIGU) restrains
 All non-hydrogen atoms
 with sigma for 1-2 distances of 0.004 and sigma for 1-3 distances of 0.004
6. Others
 Sof(H2BC)=Sof(H2BD)=Sof(H3BC)=Sof(H3BD)=Sof(O1A)=1-FVAR(1)
 Sof(H2AA)=Sof(H2AB)=Sof(H3AA)=Sof(H3AB)=Sof(O1)=FVAR(1)
7.a Secondary CH2 refined with riding coordinates:
 C2(H2AA,H2AB), C2(H2BC,H2BD), C13(H13A,H13B), C3(H3AA,H3AB), C3(H3BC,H3BD)
7.b Aromatic/amide H refined with riding coordinates:
 C11(H11), C24(H24), C10(H10), C23(H23), C15(H15), C25(H25), C8(H8), C7(H7),
 C19(H19), C20(H20), C16(H16), C18(H18), C17(H17)
7.c Idealised Me refined as rotating group:
 C12(H12A,H12B,H12C)
7.d Idealised tetrahedral OH refined as rotating group:
 O3(H3)
;
_olex2_date_sample_data_collection 2015-03-11
_olex2_date_sample_submission 2015-03-11
_olex2_submission_original_sample_id ca110315_1_1
_olex2_submission_special_instructions 'No special instructions were received'

loop_
_space_group_symop_operation_xyz
'x, y, z'
'-x, y+1/2, -z+1/2'
'-x, -y, -z'
'x, -y-1/2, z-1/2'

loop_
_atom_site_label
_atom_site_type_symbol
_atom_site_fract_x
_atom_site_fract_y
_atom_site_fract_z
_atom_site_U_iso_or_equiv
_atom_site_adp_type
_atom_site_occupancy
_atom_site_site_symmetry_order
_atom_site_calc_flag
_atom_site_refinement_flags_posn
_atom_site_refinement_flags_adp
_atom_site_refinement_flags_occupancy
_atom_site_disorder_assembly
_atom_site_disorder_group
O3 O 0.19488(9) 0.46857(3) 0.53060(10) 0.01783(19) Uani 1 1 d . U . . .
H3 H 0.2756 0.4706 0.5742 0.027 Uiso 1 1 calc GR . . . .
O2 O 0.89808(9) 0.06414(3) 0.42835(10) 0.01789(19) Uani 1 1 d . U . . .
N1 N 0.40116(10) 0.38567(4) 0.58934(10) 0.0115(2) Uani 1 1 d . U . . .
C11 C 0.78262(12) 0.21002(5) 0.32098(13) 0.0133(2) Uani 1 1 d . U . . .
H11 H 0.7963 0.2382 0.2473 0.016 Uiso 1 1 calc R . . . .
C4 C 0.56443(12) 0.32216(5) 0.45608(13) 0.0136(2) Uani 1 1 d . U . . .
C24 C -0.01091(13) 0.34347(5) 0.41319(14) 0.0193(3) Uani 1 1 d . U . . .
H24 H -0.1031 0.3348 0.3716 0.023 Uiso 1 1 calc R . . . .
C9 C 0.83435(12) 0.11650(5) 0.42316(13) 0.0140(2) Uani 1 1 d . U . . .
C14 C 0.36137(12) 0.37856(5) 0.85539(13) 0.0144(2) Uani 1 1 d . U . . .
C22 C 0.16267(12) 0.41265(5) 0.50167(12) 0.0129(2) Uani 1 1 d . U . . .
C6 C 0.69178(12) 0.22187(5) 0.43441(12) 0.0130(2) Uani 1 1 d . U . . .
C10 C 0.85331(12) 0.15773(5) 0.31393(13) 0.0136(2) Uani 1 1 d . U . . .
H10 H 0.9139 0.1501 0.2356 0.016 Uiso 1 1 calc R . . . .
C23 C 0.02729(12) 0.40014(5) 0.44074(13) 0.0160(2) Uani 1 1 d . U . . .
H23 H -0.0384 0.4302 0.4182 0.019 Uiso 1 1 calc R . . . .
C5 C 0.62068(12) 0.27649(5) 0.44357(13) 0.0138(2) Uani 1 1 d . U . . .
C2 C 0.63587(12) 0.42391(5) 0.51763(13) 0.0152(2) Uani 1 1 d D U . . .
H2AA H 0.6168 0.4505 0.5995 0.018 Uiso 0.670(10) 1 calc R . P A 1
H2AB H 0.7296 0.4051 0.5348 0.018 Uiso 0.670(10) 1 calc R . P A 1
H2BC H 0.6304 0.4427 0.6152 0.018 Uiso 0.330(10) 1 calc R . P A 2
H2BD H 0.7314 0.4072 0.5064 0.018 Uiso 0.330(10) 1 calc R . P A 2
C15 C 0.37207(13) 0.43533(5) 0.90221(13) 0.0177(2) Uani 1 1 d . U . . .
H15 H 0.4317 0.4613 0.8532 0.021 Uiso 1 1 calc R . . . .
C21 C 0.26153(12) 0.36877(5) 0.53122(12) 0.0124(2) Uani 1 1 d . U . . .
C25 C 0.08497(13) 0.29934(5) 0.44618(16) 0.0230(3) Uani 1 1 d . U . . .
H25 H 0.0579 0.2605 0.4287 0.028 Uiso 1 1 calc R . . . .
C1 C 0.51299(12) 0.38103(5) 0.48219(12) 0.0121(2) Uani 1 1 d . U . . .
C8 C 0.74452(13) 0.12790(5) 0.53765(13) 0.0161(2) Uani 1 1 d . U . . .
H8 H 0.7322 0.0999 0.6122 0.019 Uiso 1 1 calc R . . . .
C7 C 0.67350(12) 0.17977(5) 0.54268(13) 0.0149(2) Uani 1 1 d . U . . .
H7 H 0.6117 0.1870 0.6202 0.018 Uiso 1 1 calc R . . . .
C19 C 0.27360(13) 0.34123(6) 0.92859(14) 0.0213(3) Uani 1 1 d . U . . .
H19 H 0.2652 0.3024 0.8973 0.026 Uiso 1 1 calc R . . . .
C13 C 0.44634(12) 0.35770(5) 0.73016(13) 0.0140(2) Uani 1 1 d . U . . .
H13A H 0.5484 0.3657 0.7529 0.017 Uiso 1 1 calc R . . . .
H13B H 0.4347 0.3156 0.7199 0.017 Uiso 1 1 calc R . . . .
C20 C 0.22047(13) 0.31220(5) 0.50471(15) 0.0188(3) Uani 1 1 d . U . . .
H20 H 0.2859 0.2820 0.5269 0.023 Uiso 1 1 calc R . . . .
C12 C 0.98413(13) 0.04853(5) 0.30851(14) 0.0184(3) Uani 1 1 d . U . . .
H12A H 0.9245 0.0465 0.2167 0.028 Uiso 1 1 calc GR . . . .
H12B H 1.0279 0.0110 0.3287 0.028 Uiso 1 1 calc GR . . . .
H12C H 1.0587 0.0774 0.2982 0.028 Uiso 1 1 calc GR . . . .
C16 C 0.29623(14) 0.45435(6) 1.02012(14) 0.0244(3) Uani 1 1 d . U . . .
H16 H 0.3039 0.4932 1.0514 0.029 Uiso 1 1 calc R . . . .
C3 C 0.48504(12) 0.41787(5) 0.34227(13) 0.0154(2) Uani 1 1 d D U . . .
H3AA H 0.4841 0.3953 0.2496 0.019 Uiso 0.670(10) 1 calc R . P A 1
H3AB H 0.3983 0.4418 0.3455 0.019 Uiso 0.670(10) 1 calc R . P A 1
H3BC H 0.5113 0.3984 0.2504 0.019 Uiso 0.330(10) 1 calc R . P A 2
H3BD H 0.3868 0.4330 0.3317 0.019 Uiso 0.330(10) 1 calc R . P A 2
C18 C 0.19801(14) 0.36019(7) 1.04717(15) 0.0286(3) Uani 1 1 d . U . . .
H18 H 0.1388 0.3343 1.0970 0.034 Uiso 1 1 calc R . . . .
C17 C 0.20922(14) 0.41669(7) 1.09233(14) 0.0290(3) Uani 1 1 d . U . . .
H17 H 0.1573 0.4298 1.1729 0.035 Uiso 1 1 calc R . . . .
O1 O 0.6163(3) 0.45032(13) 0.3708(3) 0.0178(4) Uani 0.670(10) 1 d D U P A 1
O1A O 0.5886(6) 0.4603(2) 0.3954(6) 0.0178(4) Uani 0.330(10) 1 d D U P A 2

loop_
_atom_site_aniso_label
_atom_site_aniso_U_11
_atom_site_aniso_U_22
_atom_site_aniso_U_33
_atom_site_aniso_U_23
_atom_site_aniso_U_13
_atom_site_aniso_U_12
O3 0.0126(4) 0.0112(4) 0.0293(5) 0.0014(3) -0.0027(3) -0.0002(3)
O2 0.0188(4) 0.0132(4) 0.0222(4) 0.0019(3) 0.0060(3) 0.0043(3)
N1 0.0088(4) 0.0126(4) 0.0131(5) 0.0008(3) 0.0010(3) 0.0007(3)
C11 0.0126(5) 0.0132(5) 0.0139(5) 0.0001(4) -0.0004(4) -0.0018(4)
C4 0.0120(5) 0.0149(5) 0.0139(5) -0.0009(4) 0.0017(4) -0.0011(4)
C24 0.0111(5) 0.0250(6) 0.0216(6) -0.0044(5) 0.0005(5) -0.0040(5)
C9 0.0117(5) 0.0121(5) 0.0180(6) -0.0010(4) -0.0010(4) 0.0003(4)
C14 0.0121(5) 0.0177(6) 0.0133(5) 0.0035(4) -0.0011(4) 0.0028(4)
C22 0.0124(5) 0.0126(5) 0.0139(5) 0.0013(4) 0.0035(4) -0.0005(4)
C6 0.0114(5) 0.0120(5) 0.0156(6) -0.0028(4) -0.0015(4) -0.0007(4)
C10 0.0115(5) 0.0144(5) 0.0151(5) -0.0021(4) 0.0014(4) -0.0006(4)
C23 0.0110(5) 0.0198(6) 0.0173(6) 0.0022(5) 0.0015(4) 0.0016(4)
C5 0.0121(5) 0.0154(5) 0.0139(5) -0.0013(4) 0.0010(4) -0.0018(4)
C2 0.0136(5) 0.0144(5) 0.0175(6) 0.0015(4) -0.0003(4) -0.0024(4)
C15 0.0150(6) 0.0207(6) 0.0172(6) 0.0003(5) -0.0012(5) 0.0019(5)
C21 0.0095(5) 0.0140(5) 0.0136(5) 0.0000(4) 0.0014(4) -0.0008(4)
C25 0.0174(6) 0.0170(6) 0.0344(7) -0.0080(5) 0.0009(5) -0.0033(5)
C1 0.0107(5) 0.0118(5) 0.0138(5) -0.0005(4) 0.0009(4) 0.0007(4)
C8 0.0179(6) 0.0144(5) 0.0161(6) 0.0015(4) 0.0020(4) -0.0009(4)
C7 0.0142(6) 0.0158(5) 0.0148(5) -0.0028(4) 0.0029(4) -0.0009(4)
C19 0.0188(6) 0.0224(6) 0.0228(6) 0.0091(5) 0.0021(5) 0.0007(5)
C13 0.0133(5) 0.0126(5) 0.0160(6) 0.0019(4) 0.0001(4) 0.0024(4)
C20 0.0150(6) 0.0131(5) 0.0281(7) -0.0033(5) 0.0009(5) 0.0012(4)
C12 0.0175(6) 0.0174(6) 0.0205(6) -0.0022(5) 0.0024(5) 0.0047(5)
C16 0.0225(7) 0.0312(7) 0.0188(6) -0.0064(5) -0.0045(5) 0.0092(5)
C3 0.0140(5) 0.0156(5) 0.0167(6) 0.0016(4) 0.0003(4) -0.0014(4)
C18 0.0192(6) 0.0459(8) 0.0213(7) 0.0150(6) 0.0052(5) 0.0026(6)
C17 0.0190(6) 0.0544(9) 0.0137(6) 0.0010(6) 0.0013(5) 0.0127(6)
O1 0.0184(7) 0.0172(6) 0.0180(6) 0.0025(5) 0.0013(5) -0.0035(5)
O1A 0.0184(7) 0.0172(6) 0.0180(6) 0.0025(5) 0.0013(5) -0.0035(5)

loop_
_atom_type_symbol
_atom_type_description
_atom_type_scat_dispersion_real
_atom_type_scat_dispersion_imag
_atom_type_scat_source
C C 0.0033 0.0016 'International Tables Vol C Tables 4.2.6.8 and 6.1.1.4'
H H 0.0000 0.0000 'International Tables Vol C Tables 4.2.6.8 and 6.1.1.4'
N N 0.0061 0.0033 'International Tables Vol C Tables 4.2.6.8 and 6.1.1.4'
O O 0.0106 0.0060 'International Tables Vol C Tables 4.2.6.8 and 6.1.1.4'

loop_
_geom_angle_atom_site_label_1
_geom_angle_atom_site_label_2
_geom_angle_atom_site_label_3
_geom_angle
C22 O3 H3 109.5
C9 O2 C12 117.82(9)
C21 N1 C1 114.05(9)
C21 N1 C13 114.28(9)
C1 N1 C13 110.71(9)
C6 C11 H11 119.4
C10 C11 H11 119.4
C10 C11 C6 121.26(11)
C5 C4 C1 172.26(12)
C23 C24 H24 119.8
C23 C24 C25 120.35(11)
C25 C24 H24 119.8
O2 C9 C10 124.70(11)
O2 C9 C8 115.34(10)
C10 C9 C8 119.96(10)
C15 C14 C19 118.96(12)
C15 C14 C13 120.32(11)
C19 C14 C13 120.69(11)
O3 C22 C23 117.84(10)
O3 C22 C21 121.56(10)
C23 C22 C21 120.60(10)
C11 C6 C5 121.32(10)
C11 C6 C7 118.52(10)
C7 C6 C5 120.14(10)
C11 C10 C9 119.38(11)
C11 C10 H10 120.3
C9 C10 H10 120.3
C24 C23 C22 119.58(11)
C24 C23 H23 120.2
C22 C23 H23 120.2
C4 C5 C6 177.56(12)
H2AA C2 H2AB 110.7
H2BC C2 H2BD 110.7
C1 C2 H2AA 113.4
C1 C2 H2AB 113.4
C1 C2 H2BC 113.4
C1 C2 H2BD 113.4
O1 C2 H2AA 113.4
O1 C2 H2AB 113.4
O1 C2 C1 91.42(11)
O1A C2 H2BC 113.4
O1A C2 H2BD 113.4
O1A C2 C1 91.28(18)
C14 C15 H15 119.8
C16 C15 C14 120.42(12)
C16 C15 H15 119.8
C22 C21 N1 117.03(10)
C20 C21 N1 124.09(10)
C20 C21 C22 118.88(10)
C24 C25 H25 120.1
C20 C25 C24 119.74(11)
C20 C25 H25 120.1
N1 C1 C4 115.15(9)
N1 C1 C2 111.57(9)
N1 C1 C3 113.80(9)
C4 C1 C2 112.59(9)
C4 C1 C3 115.36(9)
C3 C1 C2 84.59(8)
C9 C8 H8 119.9
C7 C8 C9 120.18(11)
C7 C8 H8 119.9
C6 C7 H7 119.7
C8 C7 C6 120.69(11)
C8 C7 H7 119.7
C14 C19 H19 119.7
C18 C19 C14 120.66(13)
C18 C19 H19 119.7
N1 C13 C14 111.67(9)
N1 C13 H13A 109.3
N1 C13 H13B 109.3
C14 C13 H13A 109.3
C14 C13 H13B 109.3
H13A C13 H13B 107.9
C21 C20 H20 119.6
C25 C20 C21 120.81(11)
C25 C20 H20 119.6
O2 C12 H12A 109.5
O2 C12 H12B 109.5
O2 C12 H12C 109.5
H12A C12 H12B 109.5
H12A C12 H12C 109.5
H12B C12 H12C 109.5
C15 C16 H16 120.0
C17 C16 C15 120.06(13)
C17 C16 H16 120.0
C1 C3 H3AA 113.3
C1 C3 H3AB 113.3
C1 C3 H3BC 113.4
C1 C3 H3BD 113.4
H3AA C3 H3AB 110.6
H3BC C3 H3BD 110.7
O1 C3 C1 92.03(11)
O1 C3 H3AA 113.3
O1 C3 H3AB 113.3
O1A C3 C1 91.33(18)
O1A C3 H3BC 113.4
O1A C3 H3BD 113.4
C19 C18 H18 120.1
C17 C18 C19 119.82(13)
C17 C18 H18 120.1
C16 C17 H17 120.0
C18 C17 C16 120.08(13)
C18 C17 H17 120.0
C3 O1 C2 90.52(14)
C2 O1A C3 91.7(3)

loop_
_geom_bond_atom_site_label_1
_geom_bond_atom_site_label_2
_geom_bond_distance
O3 H3 0.8400
O3 C22 1.3598(13)
O2 C9 1.3589(13)
O2 C12 1.4345(15)
N1 C21 1.4454(14)
N1 C1 1.4722(14)
N1 C13 1.4757(14)
C11 H11 0.9500
C11 C6 1.3978(16)
C11 C10 1.3910(16)
C4 C5 1.1962(16)
C4 C1 1.4773(15)
C24 H24 0.9500
C24 C23 1.3874(17)
C24 C25 1.3903(18)
C9 C10 1.3972(16)
C9 C8 1.3971(17)
C14 C15 1.3909(17)
C14 C19 1.3910(17)
C14 C13 1.5022(16)
C22 C23 1.3935(16)
C22 C21 1.3989(15)
C6 C5 1.4420(15)
C6 C7 1.4039(16)
C10 H10 0.9500
C23 H23 0.9500
C2 H2AA 0.9900
C2 H2AB 0.9900
C2 H2BC 0.9900
C2 H2BD 0.9900
C2 C1 1.5495(15)
C2 O1 1.469(2)
C2 O1A 1.447(4)
C15 H15 0.9500
C15 C16 1.3878(18)
C21 C20 1.3905(16)
C25 H25 0.9500
C25 C20 1.3888(17)
C1 C3 1.5423(16)
C8 H8 0.9500
C8 C7 1.3828(16)
C7 H7 0.9500
C19 H19 0.9500
C19 C18 1.3908(19)
C13 H13A 0.9900
C13 H13B 0.9900
C20 H20 0.9500
C12 H12A 0.9800
C12 H12B 0.9800
C12 H12C 0.9800
C16 H16 0.9500
C16 C17 1.387(2)
C3 H3AA 0.9900
C3 H3AB 0.9900
C3 H3BC 0.9900
C3 H3BD 0.9900
C3 O1 1.460(2)
C3 O1A 1.453(4)
C18 H18 0.9500
C18 C17 1.381(2)
C17 H17 0.9500

loop_
_geom_torsion_atom_site_label_1
_geom_torsion_atom_site_label_2
_geom_torsion_atom_site_label_3
_geom_torsion_atom_site_label_4
_geom_torsion
O3 C22 C23 C24 -178.34(11)
O3 C22 C21 N1 -2.00(16)
O3 C22 C21 C20 177.47(11)
O2 C9 C10 C11 -179.67(10)
O2 C9 C8 C7 -179.60(10)
N1 C21 C20 C25 -178.85(12)
N1 C1 C3 O1 120.09(19)
N1 C1 C3 O1A 103.5(3)
C11 C6 C7 C8 0.40(17)
C4 C1 C3 O1 -103.6(2)
C4 C1 C3 O1A -120.2(3)
C24 C25 C20 C21 0.2(2)
C9 C8 C7 C6 -0.78(18)
C14 C15 C16 C17 0.11(18)
C14 C19 C18 C17 0.44(19)
C22 C21 C20 C25 1.72(19)
C6 C11 C10 C9 -0.69(17)
C10 C11 C6 C5 178.72(10)
C10 C11 C6 C7 0.34(16)
C10 C9 C8 C7 0.42(17)
C23 C24 C25 C20 -1.1(2)
C23 C22 C21 N1 177.79(10)
C23 C22 C21 C20 -2.74(17)
C5 C6 C7 C8 -178.00(10)
C2 C1 C3 O1 8.88(19)
C2 C1 C3 O1A -7.7(3)
C15 C14 C19 C18 -0.25(18)
C15 C14 C13 N1 -65.76(14)
C15 C16 C17 C18 0.08(19)
C21 N1 C1 C4 -77.07(12)
C21 N1 C1 C2 152.98(9)
C21 N1 C1 C3 59.34(12)
C21 N1 C13 C14 -69.39(12)
C21 C22 C23 C24 1.86(17)
C25 C24 C23 C22 0.07(19)
C1 N1 C21 C22 -106.68(11)
C1 N1 C21 C20 73.88(14)
C1 N1 C13 C14 160.18(9)
C1 C2 O1 C3 9.29(19)
C1 C2 O1A C3 -8.2(3)
C1 C3 O1 C2 -9.34(19)
C1 C3 O1A C2 8.3(3)
C8 C9 C10 C11 0.30(17)
C19 C14 C15 C16 -0.02(17)
C19 C14 C13 N1 115.80(12)
C19 C18 C17 C16 -0.3(2)
C13 N1 C21 C22 124.56(11)
C13 N1 C21 C20 -54.89(15)
C13 N1 C1 C4 53.48(12)
C13 N1 C1 C2 -76.46(11)
C13 N1 C1 C3 -170.10(9)
C13 C14 C15 C16 -178.48(11)
C13 C14 C19 C18 178.21(11)
C12 O2 C9 C10 -4.04(16)
C12 O2 C9 C8 175.98(10)
O1 C2 C1 N1 -122.31(19)
O1 C2 C1 C4 106.42(19)
O1 C2 C1 C3 -8.83(18)
O1A C2 C1 N1 -105.7(3)
O1A C2 C1 C4 123.0(3)
O1A C2 C1 C3 7.8(3)
